data_4031000
loop_
_publ_author_name
'Kocsis, Laura S.'
'Kagalwala, Husain N.'
'Mutto, Sharlene'
'Godugu, Bhaskar'
'Bernhard, Stefan'
'Tantillo, Dean J.'
'Brummond, Kay M.'

_publ_section_title
;
 Mechanistic Insight into the Dehydro-Diels-Alder Reaction of
 Styrene-Ynes.
;
_journal_issue 23
_journal_name_full 'The Journal of organic chemistry'
_journal_page_first 11686
_journal_page_last 11698
_journal_paper_doi 10.1021/acs.joc.5b00200
_journal_volume 80
_journal_year 2015
_chemical_formula_sum 'C21 H21 N O3 S'
_chemical_formula_weight 367.45
_chemical_name_systematic
;
 ?
;
_space_group_crystal_system monoclinic
_space_group_IT_number 14
_space_group_name_Hall '-P 2yn'
_space_group_name_H-M_alt 'P 1 21/n 1'
_symmetry_space_group_name_Hall '-P 2yn'
_symmetry_space_group_name_H-M 'P 1 21/n 1'
_atom_sites_solution_hydrogens mixed
_audit_creation_method SHELXL-2013
_cell_angle_alpha 90
_cell_angle_beta 100.835(2)
_cell_angle_gamma 90
_cell_formula_units_Z 4
_cell_length_a 16.5482(3)
_cell_length_b 5.50740(10)
_cell_length_c 20.1616(4)
_cell_measurement_temperature 296(2)
_cell_volume 1804.72(6)
_computing_structure_refinement 'SHELXL-2013 (Sheldrick, 2013)'
_diffrn_ambient_temperature 296(2)
_diffrn_measured_fraction_theta_full 1.000
_diffrn_measured_fraction_theta_max 0.997
_diffrn_radiation_type CuK\a
_diffrn_radiation_wavelength 1.54178
_diffrn_reflns_av_unetI/netI 0.0687
_diffrn_reflns_laue_measured_fraction_full 1.000
_diffrn_reflns_laue_measured_fraction_max 0.997
_diffrn_reflns_limit_h_max 19
_diffrn_reflns_limit_h_min -20
_diffrn_reflns_limit_k_max 6
_diffrn_reflns_limit_k_min 0
_diffrn_reflns_limit_l_max 24
_diffrn_reflns_limit_l_min 0
_diffrn_reflns_number 7396
_diffrn_reflns_point_group_measured_fraction_full 1.000
_diffrn_reflns_point_group_measured_fraction_max 0.997
_diffrn_reflns_theta_full 67.679
_diffrn_reflns_theta_max 72.414
_diffrn_reflns_theta_min 3.177
_exptl_absorpt_coefficient_mu 1.764
_exptl_absorpt_correction_T_max 0.98
_exptl_absorpt_correction_T_min 0.74
_exptl_absorpt_correction_type multi-scan
_exptl_absorpt_process_details 'Bruker Sadabs'
_exptl_crystal_colour colorless
_exptl_crystal_density_diffrn 1.352
_exptl_crystal_description needle
_exptl_crystal_F_000 776
_exptl_crystal_size_max 0.180
_exptl_crystal_size_mid 0.020
_exptl_crystal_size_min 0.010
_refine_diff_density_max 0.277
_refine_diff_density_min -0.392
_refine_diff_density_rms 0.058
_refine_ls_extinction_method none
_refine_ls_goodness_of_fit_ref 1.187
_refine_ls_hydrogen_treatment mixed
_refine_ls_matrix_type full
_refine_ls_number_parameters 296
_refine_ls_number_reflns 7396
_refine_ls_number_restraints 0
_refine_ls_restrained_S_all 1.187
_refine_ls_R_factor_all 0.1114
_refine_ls_R_factor_gt 0.0651
_refine_ls_shift/su_max 0.004
_refine_ls_shift/su_mean 0.000
_refine_ls_structure_factor_coef Fsqd
_refine_ls_weighting_details 'w=1/[\s^2^(Fo^2^)+(0.0750P)^2^] where P=(Fo^2^+2Fc^2^)/3'
_refine_ls_weighting_scheme calc
_refine_ls_wR_factor_gt 0.1508
_refine_ls_wR_factor_ref 0.1719
_reflns_Friedel_coverage 0.000
_reflns_number_gt 4622
_reflns_number_total 7396
_reflns_threshold_expression 'I > 2\s(I)'
_cod_data_source_file jo5b00200_si_001.cif
_cod_data_source_block kocsis113hklf5
_cod_depositor_comments 'Adding full bibliography for 4031000.cif.'
_cod_database_code 4031000
_shelx_space_group_comment
;
The symmetry employed for this shelxl refinement is uniquely defined
by the following loop, which should always be used as a source of
symmetry information in preference to the above space-group names.
They are only intended as comments.
;
_shelx_estimated_absorpt_t_min 0.742
_shelx_estimated_absorpt_t_max 0.983
_shelxl_version_number 2013-4

loop_
_space_group_symop_operation_xyz
'x, y, z'
'-x+1/2, y+1/2, -z+1/2'
'-x, -y, -z'
'x-1/2, -y-1/2, z-1/2'

loop_
_atom_site_label
_atom_site_type_symbol
_atom_site_fract_x
_atom_site_fract_y
_atom_site_fract_z
_atom_site_U_iso_or_equiv
_atom_site_adp_type
_atom_site_occupancy
_atom_site_site_symmetry_order
_atom_site_calc_flag
_atom_site_refinement_flags_posn
_atom_site_refinement_flags_adp
S1 S 0.63392(6) 0.20905(17) 0.86191(5) 0.0522(3) Uani 1 1 d . .
C1 C 0.7306(2) 0.5486(7) 0.92926(19) 0.0499(9) Uani 1 1 d . .
H1A H 0.781(2) 0.462(7) 0.9330(16) 0.056(10) Uiso 1 1 d . .
H1B H 0.725(2) 0.650(7) 0.884(2) 0.070(12) Uiso 1 1 d . .
O1 O 0.56875(15) 0.0570(4) 0.87592(13) 0.0643(7) Uani 1 1 d . .
C2 C 0.72782(19) 0.7024(6) 0.99072(17) 0.0460(8) Uani 1 1 d . .
O2 O 0.70795(15) 0.1037(4) 0.84719(13) 0.0623(7) Uani 1 1 d . .
C3 C 0.77756(19) 0.8830(6) 1.01879(17) 0.0444(8) Uani 1 1 d . .
O3 O 0.87403(16) 1.1745(5) 0.99755(14) 0.0678(7) Uani 1 1 d . .
C4 C 0.75603(19) 1.0142(6) 1.07810(17) 0.0472(8) Uani 1 1 d . .
N4 N 0.66137(16) 0.3774(5) 0.92815(14) 0.0496(7) Uani 1 1 d . .
C5 C 0.8130(2) 1.1559(8) 1.1212(2) 0.0622(10) Uani 1 1 d . .
H5 H 0.869(2) 1.163(7) 1.1155(18) 0.070(12) Uiso 1 1 d . .
C6 C 0.7907(3) 1.2770(9) 1.1748(2) 0.0718(12) Uani 1 1 d . .
H6 H 0.829(3) 1.379(10) 1.200(3) 0.117(18) Uiso 1 1 d . .
C7 C 0.7129(3) 1.2585(8) 1.1882(2) 0.0669(11) Uani 1 1 d . .
H7 H 0.700(2) 1.339(8) 1.226(2) 0.081(13) Uiso 1 1 d . .
C8 C 0.6565(3) 1.1148(8) 1.1471(2) 0.0630(11) Uani 1 1 d . .
H8 H 0.602(3) 1.112(7) 1.155(2) 0.076(13) Uiso 1 1 d . .
C9 C 0.6771(2) 0.9923(6) 1.09247(18) 0.0504(8) Uani 1 1 d . .
C10 C 0.6139(2) 0.8428(7) 1.0461(2) 0.0628(10) Uani 1 1 d . .
H10A H 0.5730 0.7844 1.0709 0.075 Uiso 1 1 calc R U
H10B H 0.5862 0.9443 1.0095 0.075 Uiso 1 1 calc R U
C11 C 0.6519(2) 0.6339(7) 1.0178(2) 0.0578(10) Uani 1 1 d . .
H11A H 0.6694 0.5196 1.0550 0.069 Uiso 1 1 calc R U
C12 C 0.5995(2) 0.4932(7) 0.9615(2) 0.0521(9) Uani 1 1 d . .
H12A H 0.560(2) 0.599(6) 0.9299(17) 0.054(10) Uiso 1 1 d . .
H12B H 0.567(3) 0.361(8) 0.979(2) 0.092(14) Uiso 1 1 d . .
C13 C 0.8501(2) 0.9641(7) 0.99110(18) 0.0522(9) Uani 1 1 d . .
C14 C 0.8951(3) 0.7923(10) 0.9532(3) 0.0700(12) Uani 1 1 d . .
H14A H 0.874(4) 0.778(12) 0.910(3) 0.14(3) Uiso 1 1 d . .
H14B H 0.952(3) 0.850(8) 0.958(2) 0.085(13) Uiso 1 1 d . .
H14C H 0.904(3) 0.636(9) 0.977(2) 0.080(14) Uiso 1 1 d . .
C15 C 0.5928(2) 0.4016(7) 0.79489(16) 0.0486(8) Uani 1 1 d . .
C16 C 0.6430(2) 0.4995(8) 0.75361(19) 0.0582(10) Uani 1 1 d . .
H16 H 0.701(2) 0.464(7) 0.7599(18) 0.065(11) Uiso 1 1 d . .
C17 C 0.6100(2) 0.6603(8) 0.7032(2) 0.0653(11) Uani 1 1 d . .
H17 H 0.647(3) 0.694(8) 0.673(2) 0.086(14) Uiso 1 1 d . .
C18 C 0.5279(2) 0.7237(7) 0.69216(18) 0.0601(10) Uani 1 1 d . .
C19 C 0.4796(2) 0.6245(8) 0.7336(2) 0.0641(11) Uani 1 1 d . .
H19 H 0.423(2) 0.670(7) 0.7271(18) 0.072(12) Uiso 1 1 d . .
C20 C 0.5102(2) 0.4658(8) 0.7842(2) 0.0608(10) Uani 1 1 d . .
H20 H 0.474(2) 0.387(7) 0.8075(19) 0.074(12) Uiso 1 1 d . .
C21 C 0.4928(3) 0.9010(9) 0.6372(2) 0.0899(15) Uani 1 1 d . .
H21A H 0.4353 0.9247 0.6371 0.135 Uiso 1 1 calc R U
H21B H 0.4997 0.8378 0.5943 0.135 Uiso 1 1 calc R U
H21C H 0.5211 1.0534 0.6453 0.135 Uiso 1 1 calc R U

loop_
_atom_site_aniso_label
_atom_site_aniso_U_11
_atom_site_aniso_U_22
_atom_site_aniso_U_33
_atom_site_aniso_U_23
_atom_site_aniso_U_13
_atom_site_aniso_U_12
S1 0.0573(5) 0.0424(5) 0.0561(5) -0.0034(4) 0.0086(4) -0.0071(4)
C1 0.0432(19) 0.046(2) 0.061(2) -0.0066(19) 0.0107(17) -0.0070(16)
O1 0.0730(16) 0.0526(16) 0.0674(17) -0.0008(13) 0.0139(13) -0.0261(13)
C2 0.0446(17) 0.0429(18) 0.0498(19) 0.0016(17) 0.0075(14) -0.0028(16)
O2 0.0613(15) 0.0520(15) 0.0739(17) -0.0057(14) 0.0133(13) 0.0078(12)
C3 0.0429(16) 0.0399(18) 0.049(2) 0.0027(16) 0.0058(14) -0.0012(15)
O3 0.0639(16) 0.0505(15) 0.092(2) 0.0003(15) 0.0223(14) -0.0139(13)
C4 0.0480(18) 0.0402(18) 0.052(2) -0.0004(16) 0.0067(15) -0.0030(15)
N4 0.0506(15) 0.0470(16) 0.0509(16) -0.0056(14) 0.0085(13) -0.0104(13)
C5 0.051(2) 0.068(3) 0.067(3) -0.017(2) 0.0098(18) -0.010(2)
C6 0.074(3) 0.073(3) 0.067(3) -0.024(2) 0.010(2) -0.017(2)
C7 0.078(3) 0.064(3) 0.061(3) -0.013(2) 0.020(2) -0.011(2)
C8 0.067(3) 0.062(3) 0.065(3) -0.006(2) 0.025(2) -0.007(2)
C9 0.056(2) 0.0439(19) 0.053(2) -0.0005(17) 0.0143(16) -0.0057(17)
C10 0.052(2) 0.064(3) 0.076(3) -0.012(2) 0.0209(18) -0.0135(19)
C11 0.052(2) 0.056(2) 0.068(2) -0.006(2) 0.0175(18) -0.0097(18)
C12 0.0513(19) 0.047(2) 0.059(2) -0.0031(19) 0.0119(17) -0.0079(18)
C13 0.0470(18) 0.050(2) 0.059(2) -0.0019(18) 0.0085(16) -0.0058(16)
C14 0.061(3) 0.070(3) 0.087(4) -0.015(3) 0.033(2) -0.011(2)
C15 0.0460(18) 0.053(2) 0.0463(19) -0.0025(16) 0.0085(15) -0.0062(16)
C16 0.0445(19) 0.070(3) 0.062(2) 0.003(2) 0.0145(17) 0.0010(19)
C17 0.059(2) 0.080(3) 0.060(2) 0.016(2) 0.0206(19) -0.004(2)
C18 0.060(2) 0.068(3) 0.053(2) 0.007(2) 0.0150(18) 0.005(2)
C19 0.048(2) 0.083(3) 0.062(2) 0.005(2) 0.0132(18) 0.007(2)
C20 0.049(2) 0.075(3) 0.060(2) 0.006(2) 0.0162(18) -0.006(2)
C21 0.086(3) 0.101(4) 0.084(3) 0.032(3) 0.019(2) 0.017(3)

loop_
_atom_type_symbol
_atom_type_description
_atom_type_scat_dispersion_real
_atom_type_scat_dispersion_imag
_atom_type_scat_source
C C 0.0181 0.0091 'International Tables Vol C Tables 4.2.6.8 and 6.1.1.4'
H H 0.0000 0.0000 'International Tables Vol C Tables 4.2.6.8 and 6.1.1.4'
N N 0.0311 0.0180 'International Tables Vol C Tables 4.2.6.8 and 6.1.1.4'
O O 0.0492 0.0322 'International Tables Vol C Tables 4.2.6.8 and 6.1.1.4'
S S 0.3331 0.5567 'International Tables Vol C Tables 4.2.6.8 and 6.1.1.4'

loop_
_geom_angle_atom_site_label_1
_geom_angle_atom_site_label_2
_geom_angle_atom_site_label_3
_geom_angle
O2 S1 O1 120.47(17)
O2 S1 N4 106.49(15)
O1 S1 N4 106.05(15)
O2 S1 C15 107.93(16)
O1 S1 C15 107.93(16)
N4 S1 C15 107.32(16)
N4 C1 C2 103.1(3)
N4 C1 H1A 110(2)
C2 C1 H1A 112(2)
N4 C1 H1B 113(2)
C2 C1 H1B 114(2)
H1A C1 H1B 105(3)
C3 C2 C1 130.5(3)
C3 C2 C11 121.2(3)
C1 C2 C11 108.2(3)
C2 C3 C13 122.6(3)
C2 C3 C4 118.3(3)
C13 C3 C4 119.1(3)
C5 C4 C9 117.9(3)
C5 C4 C3 122.3(3)
C9 C4 C3 119.8(3)
C12 N4 C1 108.7(3)
C12 N4 S1 120.9(2)
C1 N4 S1 118.3(2)
C4 C5 C6 120.8(4)
C4 C5 H5 120(2)
C6 C5 H5 119(2)
C7 C6 C5 121.3(4)
C7 C6 H6 120(3)
C5 C6 H6 118(3)
C6 C7 C8 118.7(4)
C6 C7 H7 119(3)
C8 C7 H7 122(3)
C9 C8 C7 121.2(4)
C9 C8 H8 121(3)
C7 C8 H8 118(2)
C8 C9 C4 120.2(3)
C8 C9 C10 120.8(3)
C4 C9 C10 119.0(3)
C11 C10 C9 111.6(3)
C11 C10 H10A 109.3
C9 C10 H10A 109.3
C11 C10 H10B 109.3
C9 C10 H10B 109.3
H10A C10 H10B 108.0
C10 C11 C12 117.7(3)
C10 C11 C2 112.9(3)
C12 C11 C2 104.9(3)
C10 C11 H11A 106.9
C12 C11 H11A 106.9
C2 C11 H11A 106.9
N4 C12 C11 102.4(3)
N4 C12 H12A 112.5(19)
C11 C12 H12A 113.0(19)
N4 C12 H12B 108(2)
C11 C12 H12B 112(2)
H12A C12 H12B 109(3)
O3 C13 C3 120.9(3)
O3 C13 C14 118.0(4)
C3 C13 C14 121.0(3)
C13 C14 H14A 115(4)
C13 C14 H14B 108(3)
H14A C14 H14B 108(5)
C13 C14 H14C 110(2)
H14A C14 H14C 114(5)
H14B C14 H14C 101(3)
C16 C15 C20 119.3(3)
C16 C15 S1 120.5(3)
C20 C15 S1 120.1(3)
C17 C16 C15 119.4(3)
C17 C16 H16 118(2)
C15 C16 H16 122(2)
C18 C17 C16 121.5(4)
C18 C17 H17 125(3)
C16 C17 H17 112(3)
C17 C18 C19 118.0(4)
C17 C18 C21 120.9(4)
C19 C18 C21 121.1(4)
C18 C19 C20 122.2(4)
C18 C19 H19 119(2)
C20 C19 H19 119(2)
C19 C20 C15 119.6(4)
C19 C20 H20 119(2)
C15 C20 H20 121(2)
C18 C21 H21A 109.5
C18 C21 H21B 109.5
H21A C21 H21B 109.5
C18 C21 H21C 109.5
H21A C21 H21C 109.5
H21B C21 H21C 109.5

loop_
_geom_bond_atom_site_label_1
_geom_bond_atom_site_label_2
_geom_bond_distance
S1 O2 1.436(3)
S1 O1 1.435(2)
S1 N4 1.619(3)
S1 C15 1.752(4)
C1 N4 1.481(4)
C1 C2 1.509(5)
C1 H1A 0.95(4)
C1 H1B 1.06(4)
C2 C3 1.346(4)
C2 C11 1.509(5)
C3 C13 1.484(5)
C3 C4 1.496(5)
O3 C13 1.224(4)
C4 C5 1.395(5)
C4 C9 1.395(5)
N4 C12 1.473(5)
C5 C6 1.378(6)
C5 H5 0.96(4)
C6 C7 1.369(6)
C6 H6 0.92(5)
C7 C8 1.376(6)
C7 H7 0.95(4)
C8 C9 1.389(5)
C8 H8 0.94(4)
C9 C10 1.510(5)
C10 C11 1.476(5)
C10 H10A 0.9700
C10 H10B 0.9700
C11 C12 1.507(5)
C11 H11A 0.9800
C12 H12A 1.01(3)
C12 H12B 1.00(5)
C13 C14 1.499(6)
C14 H14A 0.88(6)
C14 H14B 0.98(5)
C14 H14C 0.99(5)
C15 C16 1.391(5)
C15 C20 1.389(5)
C16 C17 1.382(5)
C16 H16 0.97(4)
C17 C18 1.379(5)
C17 H17 0.95(4)
C18 C19 1.374(5)
C18 C21 1.508(5)
C19 C20 1.366(5)
C19 H19 0.96(4)
C20 H20 0.94(4)
C21 H21A 0.9600
C21 H21B 0.9600
C21 H21C 0.9600
